data_4335302
loop_
_publ_author_name
'Bellie Sundaram Krishnamoorthy'
'Arunabha Thakur'
'Kiran Kumar Varma Chakrahari'
'Shubhankar Kumar Bose'
'Paul Hamon'
'Thierry Roisnel'
'Samia Kahlal'
'Sundargopal Ghosh'
'Jean-Fran\,cois Halet'

_publ_section_title
;
 Correction to Theoretical and Experimental Investigations on
 Hypoelectronic Heterodimetallaboranes of Group 6 Transition Metals
;
_journal_name_full 'Inorganic Chemistry'
_journal_page_first 7305
_journal_page_last 7305
_journal_paper_doi 10.1021/ic401084w
_journal_volume 52
_journal_year 2013
_chemical_formula_sum 'C20 H34 B4 Mo2 Te2'
_chemical_formula_weight 764.79
_chemical_name_systematic
;
 ?
;
_space_group_IT_number 61
_symmetry_cell_setting orthorhombic
_symmetry_space_group_name_Hall '-P 2ac 2ab'
_symmetry_space_group_name_H-M 'P b c a'
_atom_sites_solution_hydrogens geom
_atom_sites_solution_primary direct
_atom_sites_solution_secondary difmap
_audit_creation_method SHELXL-97
_cell_angle_alpha 90.00
_cell_angle_beta 90.00
_cell_angle_gamma 90.00
_cell_formula_units_Z 8
_cell_length_a 15.8507(3)
_cell_length_b 14.7628(3)
_cell_length_c 21.2848(4)
_cell_measurement_reflns_used 33450
_cell_measurement_temperature 150(2)
_cell_measurement_theta_max 32.7715
_cell_measurement_theta_min 3.3493
_cell_volume 4980.66(17)
_computing_cell_refinement 'CrysAlis RED, Oxford Diffraction Ltd.,'
_computing_data_collection 'CrysAlis CCD, Oxford Diffraction Ltd.,'
_computing_data_reduction 'CrysAlis RED, Oxford Diffraction Ltd.,'
_computing_molecular_graphics Ortep3
_computing_publication_material Shelx97
_computing_structure_refinement 'SHELXL-97 (Sheldrick, 1997)'
_computing_structure_solution 'SHELXS-97 (Sheldrick, 1997)'
_diffrn_ambient_temperature 150(2)
_diffrn_detector_area_resol_mean 15.9948
_diffrn_measured_fraction_theta_full 0.997
_diffrn_measured_fraction_theta_max 0.998
_diffrn_measurement_device_type 'OXFORD DIFFRACTION XCALIBUR-S'
_diffrn_measurement_method \w/q-scan
_diffrn_radiation_monochromator graphite
_diffrn_radiation_source 'Enhance (Mo) x-ray Source'
_diffrn_radiation_type MoK\a
_diffrn_radiation_wavelength 0.71073
_diffrn_reflns_av_R_equivalents 0.0348
_diffrn_reflns_av_sigmaI/netI 0.0269
_diffrn_reflns_limit_h_max 18
_diffrn_reflns_limit_h_min -22
_diffrn_reflns_limit_k_max 17
_diffrn_reflns_limit_k_min -20
_diffrn_reflns_limit_l_max 29
_diffrn_reflns_limit_l_min -29
_diffrn_reflns_number 51503
_diffrn_reflns_theta_full 25.00
_diffrn_reflns_theta_max 30.00
_diffrn_reflns_theta_min 3.36
_exptl_absorpt_coefficient_mu 3.308
_exptl_absorpt_correction_T_max 0.5873
_exptl_absorpt_correction_T_min 0.4800
_exptl_absorpt_correction_type multi-scan
_exptl_absorpt_process_details
;
CrysAlis RED, Oxford Diffraction Ltd.,
Version 1.171.31.7 (release 18-10-2006 CrysAlis171 .NET)
(compiled Oct 18 2006,16:28:17)
empirical absorption correction using spherical harmonics,
 implemented in SCALE3 ABSPACK scaling algorithm.
;
_exptl_crystal_colour orange
_exptl_crystal_density_diffrn 2.040
_exptl_crystal_description block
_exptl_crystal_F_000 2896
_exptl_crystal_size_max 0.26
_exptl_crystal_size_mid 0.21
_exptl_crystal_size_min 0.18
_refine_diff_density_max 4.368
_refine_diff_density_min -3.546
_refine_diff_density_rms 0.211
_refine_ls_extinction_method none
_refine_ls_goodness_of_fit_ref 1.056
_refine_ls_hydrogen_treatment riding
_refine_ls_matrix_type full
_refine_ls_number_parameters 264
_refine_ls_number_reflns 7259
_refine_ls_number_restraints 6
_refine_ls_restrained_S_all 1.059
_refine_ls_R_factor_all 0.0633
_refine_ls_R_factor_gt 0.0514
_refine_ls_shift/su_max 0.001
_refine_ls_shift/su_mean 0.000
_refine_ls_structure_factor_coef Fsqd
_refine_ls_weighting_details 'calc w=1/[\s^2^(Fo^2^)+(0.0705P)^2^+46.7801P] where P=(Fo^2^+2Fc^2^)/3'
_refine_ls_weighting_scheme calc
_refine_ls_wR_factor_gt 0.1408
_refine_ls_wR_factor_ref 0.1452
_reflns_number_gt 5844
_reflns_number_total 7259
_reflns_threshold_expression >2sigma(I)
_cod_data_source_file ic401084w_si_001_2.cif
_cod_data_source_block 7
_cod_database_code 4335302

loop_
_symmetry_equiv_pos_as_xyz
'x, y, z'
'-x+1/2, -y, z+1/2'
'-x, y+1/2, -z+1/2'
'x+1/2, -y+1/2, -z'
'-x, -y, -z'
'x-1/2, y, -z-1/2'
'x, -y-1/2, z-1/2'
'-x-1/2, y-1/2, z'

loop_
_atom_site_label
_atom_site_type_symbol
_atom_site_fract_x
_atom_site_fract_y
_atom_site_fract_z
_atom_site_U_iso_or_equiv
_atom_site_adp_type
_atom_site_occupancy
_atom_site_symmetry_multiplicity
_atom_site_calc_flag
_atom_site_refinement_flags
Mo1 Mo -0.07892(3) 0.79586(3) 0.42467(2) 0.01585(11) Uani 1 1 d .
Mo2 Mo 0.04421(3) 0.83205(3) 0.34124(2) 0.01448(11) Uani 1 1 d .
Te1 Te -0.04382(3) 0.97445(3) 0.39537(3) 0.04017(15) Uani 1 1 d .
Te2 Te 0.08534(3) 0.82379(4) 0.46780(2) 0.03849(14) Uani 1 1 d .
B1 B -0.1043(6) 0.8997(9) 0.3290(4) 0.057(3) Uani 1 1 d U
H1 H -0.1496 0.9399 0.2998 0.069 Uiso 1 1 calc R
B2 B -0.0839(5) 0.7754(6) 0.3203(3) 0.0293(15) Uani 1 1 d .
H2 H -0.1247 0.7489 0.2815 0.035 Uiso 1 1 calc R
B3 B -0.0198(5) 0.6982(5) 0.3568(4) 0.0300(15) Uani 1 1 d .
H3 H -0.0226 0.6266 0.3396 0.036 Uiso 1 1 calc R
B4 B 0.0490(5) 0.7087(6) 0.4154(4) 0.0352(17) Uani 1 1 d .
H4 H 0.0846 0.6479 0.4322 0.042 Uiso 1 1 calc R
C1 C -0.2236(4) 0.7907(4) 0.4428(3) 0.0224(11) Uani 1 1 d .
C2 C -0.1857(4) 0.8305(4) 0.4968(3) 0.0209(11) Uani 1 1 d .
C3 C -0.1316(4) 0.7646(4) 0.5248(3) 0.0206(11) Uani 1 1 d .
C4 C -0.1369(4) 0.6840(4) 0.4886(3) 0.0219(11) Uani 1 1 d .
C5 C -0.1934(4) 0.6999(4) 0.4376(3) 0.0235(11) Uani 1 1 d .
C6 C -0.2905(4) 0.8345(5) 0.4030(3) 0.0346(15) Uani 1 1 d .
H6A H -0.2836 0.8154 0.3592 0.052 Uiso 1 1 calc R
H6B H -0.2852 0.9005 0.4058 0.052 Uiso 1 1 calc R
H6C H -0.3464 0.8162 0.4181 0.052 Uiso 1 1 calc R
C7 C -0.2061(4) 0.9215(4) 0.5234(3) 0.0286(13) Uani 1 1 d .
H7A H -0.2552 0.9165 0.5512 0.043 Uiso 1 1 calc R
H7B H -0.2190 0.9636 0.4891 0.043 Uiso 1 1 calc R
H7C H -0.1577 0.9442 0.5473 0.043 Uiso 1 1 calc R
C8 C -0.0839(4) 0.7770(5) 0.5842(3) 0.0285(13) Uani 1 1 d .
H8A H -0.1194 0.7591 0.6198 0.043 Uiso 1 1 calc R
H8B H -0.0679 0.8408 0.5886 0.043 Uiso 1 1 calc R
H8C H -0.0331 0.7393 0.5833 0.043 Uiso 1 1 calc R
C9 C -0.0964(5) 0.5950(5) 0.5043(4) 0.0349(15) Uani 1 1 d .
H9A H -0.1350 0.5590 0.5301 0.052 Uiso 1 1 calc R
H9B H -0.0440 0.6059 0.5276 0.052 Uiso 1 1 calc R
H9C H -0.0836 0.5622 0.4655 0.052 Uiso 1 1 calc R
C10 C -0.2243(5) 0.6312(5) 0.3910(3) 0.0338(15) Uani 1 1 d .
H10A H -0.1825 0.5826 0.3869 0.051 Uiso 1 1 calc R
H10B H -0.2326 0.6604 0.3502 0.051 Uiso 1 1 calc R
H10C H -0.2779 0.6057 0.4056 0.051 Uiso 1 1 calc R
C11 C 0.0742(4) 0.8706(4) 0.2375(3) 0.0182(10) Uani 1 1 d .
C12 C 0.0965(4) 0.7771(4) 0.2471(3) 0.0198(10) Uani 1 1 d .
C13 C 0.1630(4) 0.7746(4) 0.2915(3) 0.0218(11) Uani 1 1 d .
C14 C 0.1822(3) 0.8654(4) 0.3098(3) 0.0207(11) Uani 1 1 d .
C15 C 0.1280(4) 0.9240(4) 0.2765(3) 0.0194(10) Uani 1 1 d .
C16 C 0.0127(4) 0.9057(4) 0.1903(3) 0.0270(12) Uani 1 1 d .
H16A H -0.0114 0.9628 0.2053 0.041 Uiso 1 1 calc R
H16B H -0.0325 0.8612 0.1843 0.041 Uiso 1 1 calc R
H16C H 0.0417 0.9160 0.1502 0.041 Uiso 1 1 calc R
C17 C 0.0622(5) 0.6982(4) 0.2109(3) 0.0283(13) Uani 1 1 d .
H17A H 0.0888 0.6961 0.1693 0.043 Uiso 1 1 calc R
H17B H 0.0011 0.7050 0.2060 0.043 Uiso 1 1 calc R
H17C H 0.0744 0.6419 0.2336 0.043 Uiso 1 1 calc R
C18 C 0.2111(5) 0.6923(5) 0.3108(4) 0.0332(15) Uani 1 1 d .
H18A H 0.2615 0.6863 0.2845 0.050 Uiso 1 1 calc R
H18B H 0.1754 0.6386 0.3057 0.050 Uiso 1 1 calc R
H18C H 0.2279 0.6981 0.3549 0.050 Uiso 1 1 calc R
C19 C 0.2547(4) 0.8942(5) 0.3503(3) 0.0318(14) Uani 1 1 d .
H19A H 0.3066 0.8944 0.3254 0.048 Uiso 1 1 calc R
H19B H 0.2607 0.8518 0.3855 0.048 Uiso 1 1 calc R
H19C H 0.2441 0.9552 0.3667 0.048 Uiso 1 1 calc R
C20 C 0.1322(4) 1.0250(4) 0.2765(3) 0.0280(13) Uani 1 1 d .
H20A H 0.1482 1.0463 0.3185 0.042 Uiso 1 1 calc R
H20B H 0.0769 1.0498 0.2653 0.042 Uiso 1 1 calc R
H20C H 0.1743 1.0451 0.2458 0.042 Uiso 1 1 calc R

loop_
_atom_site_aniso_label
_atom_site_aniso_U_11
_atom_site_aniso_U_22
_atom_site_aniso_U_33
_atom_site_aniso_U_23
_atom_site_aniso_U_13
_atom_site_aniso_U_12
Mo1 0.0178(2) 0.0146(2) 0.0152(2) 0.00071(15) 0.00002(16) -0.00224(16)
Mo2 0.0146(2) 0.0133(2) 0.0155(2) -0.00047(15) -0.00024(15) -0.00021(15)
Te1 0.0452(3) 0.0178(2) 0.0575(3) 0.00402(19) 0.0274(2) 0.00469(18)
Te2 0.0263(2) 0.0665(4) 0.0227(2) 0.0020(2) -0.00605(16) -0.0122(2)
B1 0.031(4) 0.112(7) 0.028(4) 0.006(4) 0.007(3) -0.023(5)
B2 0.022(3) 0.042(4) 0.024(3) 0.000(3) 0.000(3) -0.011(3)
B3 0.037(4) 0.019(3) 0.034(4) -0.006(3) 0.008(3) -0.005(3)
B4 0.030(4) 0.033(4) 0.043(4) 0.015(3) 0.004(3) 0.008(3)
C1 0.017(2) 0.028(3) 0.022(3) 0.004(2) 0.002(2) -0.004(2)
C2 0.019(3) 0.022(3) 0.022(3) 0.003(2) 0.004(2) 0.000(2)
C3 0.021(3) 0.021(3) 0.019(2) 0.005(2) 0.002(2) -0.003(2)
C4 0.024(3) 0.017(3) 0.024(3) 0.003(2) 0.006(2) -0.004(2)
C5 0.027(3) 0.021(3) 0.023(3) 0.000(2) 0.003(2) -0.010(2)
C6 0.024(3) 0.046(4) 0.035(3) 0.008(3) -0.006(3) -0.002(3)
C7 0.032(3) 0.025(3) 0.029(3) -0.002(2) 0.010(3) 0.003(2)
C8 0.029(3) 0.036(3) 0.020(3) 0.007(2) -0.002(2) -0.004(3)
C9 0.043(4) 0.021(3) 0.041(4) 0.009(3) 0.007(3) -0.001(3)
C10 0.037(4) 0.030(3) 0.035(3) -0.006(3) 0.001(3) -0.017(3)
C11 0.020(2) 0.018(2) 0.017(2) -0.0030(19) 0.0013(19) -0.0009(19)
C12 0.022(3) 0.021(3) 0.017(2) -0.0032(19) 0.003(2) -0.002(2)
C13 0.018(3) 0.023(3) 0.024(3) -0.001(2) 0.001(2) 0.003(2)
C14 0.014(2) 0.026(3) 0.022(3) -0.003(2) 0.001(2) 0.000(2)
C15 0.018(2) 0.018(2) 0.022(3) -0.0024(19) 0.004(2) -0.0037(19)
C16 0.033(3) 0.028(3) 0.020(3) 0.006(2) -0.006(2) 0.000(2)
C17 0.034(3) 0.026(3) 0.024(3) -0.011(2) 0.002(2) -0.005(2)
C18 0.032(3) 0.027(3) 0.041(4) -0.001(3) 0.000(3) 0.017(3)
C19 0.018(3) 0.040(4) 0.038(3) -0.008(3) -0.004(3) -0.002(3)
C20 0.033(3) 0.018(3) 0.033(3) 0.001(2) 0.003(3) -0.007(2)

loop_
_atom_type_symbol
_atom_type_description
_atom_type_scat_dispersion_real
_atom_type_scat_dispersion_imag
_atom_type_scat_source
C C 0.0033 0.0016 'International Tables Vol C Tables 4.2.6.8 and 6.1.1.4'
H H 0.0000 0.0000 'International Tables Vol C Tables 4.2.6.8 and 6.1.1.4'
B B 0.0013 0.0007 'International Tables Vol C Tables 4.2.6.8 and 6.1.1.4'
Te Te -0.5308 1.6751 'International Tables Vol C Tables 4.2.6.8 and 6.1.1.4'
Mo Mo -1.6832 0.6857 'International Tables Vol C Tables 4.2.6.8 and 6.1.1.4'

loop_
_geom_angle_atom_site_label_1
_geom_angle_atom_site_label_2
_geom_angle_atom_site_label_3
_geom_angle
B2 Mo1 B3 44.9(3)
B2 Mo1 C5 90.4(2)
B3 Mo1 C5 90.6(3)
B2 Mo1 C1 97.2(2)
B3 Mo1 C1 119.8(3)
C5 Mo1 C1 35.8(2)
B2 Mo1 C4 118.0(2)
B3 Mo1 C4 94.9(2)
C5 Mo1 C4 35.7(2)
C1 Mo1 C4 59.4(2)
B2 Mo1 C3 149.8(2)
B3 Mo1 C3 127.5(2)
C5 Mo1 C3 59.4(2)
C1 Mo1 C3 59.3(2)
C4 Mo1 C3 35.4(2)
B2 Mo1 C2 130.8(2)
B3 Mo1 C2 149.7(2)
C5 Mo1 C2 59.4(2)
C1 Mo1 C2 35.5(2)
C4 Mo1 C2 59.1(2)
C3 Mo1 C2 35.5(2)
B2 Mo1 B4 82.9(3)
B3 Mo1 B4 41.7(3)
C5 Mo1 B4 110.0(3)
C1 Mo1 B4 145.6(3)
C4 Mo1 B4 90.1(2)
C3 Mo1 B4 105.7(2)
C2 Mo1 B4 141.1(2)
B2 Mo1 B1 45.0(4)
B3 Mo1 B1 86.5(3)
C5 Mo1 B1 109.6(3)
C1 Mo1 B1 89.8(2)
C4 Mo1 B1 145.2(3)
C3 Mo1 B1 141.4(3)
C2 Mo1 B1 106.0(3)
B4 Mo1 B1 112.6(3)
B2 Mo1 Mo2 53.07(18)
B3 Mo1 Mo2 53.18(19)
C5 Mo1 Mo2 140.08(15)
C1 Mo1 Mo2 146.15(15)
C4 Mo1 Mo2 144.33(15)
C3 Mo1 Mo2 154.24(15)
C2 Mo1 Mo2 155.92(14)
B4 Mo1 Mo2 56.08(19)
B1 Mo1 Mo2 58.3(2)
B2 Mo1 Te1 85.0(2)
B3 Mo1 Te1 112.52(19)
C5 Mo1 Te1 140.06(16)
C1 Mo1 Te1 105.49(15)
C4 Mo1 Te1 152.50(15)
C3 Mo1 Te1 117.80(15)
C2 Mo1 Te1 94.86(14)
B4 Mo1 Te1 108.7(2)
B1 Mo1 Te1 44.5(3)
Mo2 Mo1 Te1 61.072(16)
B2 Mo1 Te2 112.24(18)
B3 Mo1 Te2 85.3(2)
C5 Mo1 Te2 141.37(16)
C1 Mo1 Te2 150.41(15)
C4 Mo1 Te2 106.32(16)
C3 Mo1 Te2 93.60(15)
C2 Mo1 Te2 115.20(15)
B4 Mo1 Te2 47.2(2)
B1 Mo1 Te2 108.5(2)
Mo2 Mo1 Te2 60.756(16)
Te1 Mo1 Te2 75.27(2)
B2 Mo2 B3 44.9(3)
B2 Mo2 C12 91.3(2)
B3 Mo2 C12 88.9(2)
B2 Mo2 C13 120.5(3)
B3 Mo2 C13 96.4(2)
C12 Mo2 C13 35.5(2)
B2 Mo2 C11 95.0(2)
B3 Mo2 C11 116.5(2)
C12 Mo2 C11 36.09(19)
C13 Mo2 C11 59.4(2)
B2 Mo2 C14 150.3(2)
B3 Mo2 C14 130.5(3)
C12 Mo2 C14 59.4(2)
C13 Mo2 C14 35.7(2)
C11 Mo2 C14 59.1(2)
B2 Mo2 C15 127.7(2)
B3 Mo2 C15 148.3(2)
C12 Mo2 C15 59.43(19)
C13 Mo2 C15 59.0(2)
C11 Mo2 C15 35.53(19)
C14 Mo2 C15 35.0(2)
B2 Mo2 B4 82.9(3)
B3 Mo2 B4 41.7(3)
C12 Mo2 B4 106.9(3)
C13 Mo2 B4 89.9(2)
C11 Mo2 B4 143.0(3)
C14 Mo2 B4 108.5(2)
C15 Mo2 B4 143.5(2)
B2 Mo2 B1 45.2(4)
B3 Mo2 B1 86.7(4)
C12 Mo2 B1 112.1(3)
C13 Mo2 B1 147.0(2)
C11 Mo2 B1 89.8(2)
C14 Mo2 B1 138.2(3)
C15 Mo2 B1 103.5(3)
B4 Mo2 B1 112.8(3)
B2 Mo2 Mo1 53.14(19)
B3 Mo2 Mo1 53.18(19)
C12 Mo2 Mo1 139.56(14)
C13 Mo2 Mo1 144.75(15)
C11 Mo2 Mo1 145.27(14)
C14 Mo2 Mo1 155.23(14)
C15 Mo2 Mo1 155.86(14)
B4 Mo2 Mo1 56.0(2)
B1 Mo2 Mo1 58.7(2)
B2 Mo2 Te1 84.8(2)
B3 Mo2 Te1 112.2(2)
C12 Mo2 Te1 143.63(15)
C13 Mo2 Te1 151.01(15)
C11 Mo2 Te1 108.15(14)
C14 Mo2 Te1 115.43(15)
C15 Mo2 Te1 95.18(14)
B4 Mo2 Te1 108.4(2)
B1 Mo2 Te1 44.5(3)
Mo1 Mo2 Te1 60.775(16)
B2 Mo2 Te2 112.93(19)
B3 Mo2 Te2 85.7(2)
C12 Mo2 Te2 137.79(15)
C13 Mo2 Te2 103.68(15)
C11 Mo2 Te2 152.03(14)
C14 Mo2 Te2 93.84(14)
C15 Mo2 Te2 117.58(14)
B4 Mo2 Te2 47.4(2)
B1 Mo2 Te2 109.3(2)
Mo1 Mo2 Te2 61.390(17)
Te1 Mo2 Te2 75.42(2)
B1 Te1 Mo1 62.9(3)
B1 Te1 Mo2 62.4(3)
Mo1 Te1 Mo2 58.153(16)
B4 Te2 Mo2 57.2(2)
B4 Te2 Mo1 56.8(2)
Mo2 Te2 Mo1 57.855(16)
B2 B1 Te1 121.3(7)
B2 B1 Mo2 58.1(4)
Te1 B1 Mo2 73.1(3)
B2 B1 Mo1 57.9(4)
Te1 B1 Mo1 72.6(3)
Mo2 B1 Mo1 63.0(3)
B2 B1 H1 125.1
Te1 B1 H1 113.6
Mo2 B1 H1 148.1
Mo1 B1 H1 148.5
B3 B2 B1 135.2(6)
B3 B2 Mo2 67.7(4)
B1 B2 Mo2 76.7(4)
B3 B2 Mo1 67.7(4)
B1 B2 Mo1 77.0(4)
Mo2 B2 Mo1 73.8(2)
B3 B2 H2 116.4
B1 B2 H2 108.4
Mo2 B2 H2 143.2
Mo1 B2 H2 143.0
B4 B3 B2 131.8(6)
B4 B3 Mo1 74.4(4)
B2 B3 Mo1 67.5(4)
B4 B3 Mo2 74.5(4)
B2 B3 Mo2 67.4(3)
Mo1 B3 Mo2 73.6(2)
B4 B3 H3 111.1
B2 B3 H3 117.1
Mo1 B3 H3 143.2
Mo2 B3 H3 143.1
B3 B4 Te2 130.5(5)
B3 B4 Mo1 63.9(4)
Te2 B4 Mo1 75.9(3)
B3 B4 Mo2 63.8(4)
Te2 B4 Mo2 75.4(3)
Mo1 B4 Mo2 67.9(2)
B3 B4 H4 119.6
Te2 B4 H4 109.8
Mo1 B4 H4 145.7
Mo2 B4 H4 146.2
C2 C1 C5 108.0(5)
C2 C1 C6 125.0(6)
C5 C1 C6 126.6(6)
C2 C1 Mo1 72.8(3)
C5 C1 Mo1 71.8(3)
C6 C1 Mo1 126.0(4)
C1 C2 C3 107.9(5)
C1 C2 C7 125.8(6)
C3 C2 C7 126.0(6)
C1 C2 Mo1 71.6(3)
C3 C2 Mo1 72.0(3)
C7 C2 Mo1 127.0(4)
C4 C3 C2 108.1(5)
C4 C3 C8 126.6(6)
C2 C3 C8 125.2(6)
C4 C3 Mo1 72.0(3)
C2 C3 Mo1 72.5(3)
C8 C3 Mo1 124.8(4)
C3 C4 C5 108.2(5)
C3 C4 C9 125.9(6)
C5 C4 C9 125.6(6)
C3 C4 Mo1 72.5(3)
C5 C4 Mo1 71.8(3)
C9 C4 Mo1 125.6(4)
C4 C5 C1 107.8(5)
C4 C5 C10 126.6(6)
C1 C5 C10 125.2(6)
C4 C5 Mo1 72.5(3)
C1 C5 Mo1 72.4(3)
C10 C5 Mo1 126.1(4)
C1 C6 H6A 109.5
C1 C6 H6B 109.5
H6A C6 H6B 109.5
C1 C6 H6C 109.5
H6A C6 H6C 109.5
H6B C6 H6C 109.5
C2 C7 H7A 109.5
C2 C7 H7B 109.5
H7A C7 H7B 109.5
C2 C7 H7C 109.5
H7A C7 H7C 109.5
H7B C7 H7C 109.5
C3 C8 H8A 109.5
C3 C8 H8B 109.5
H8A C8 H8B 109.5
C3 C8 H8C 109.5
H8A C8 H8C 109.5
H8B C8 H8C 109.5
C4 C9 H9A 109.5
C4 C9 H9B 109.5
H9A C9 H9B 109.5
C4 C9 H9C 109.5
H9A C9 H9C 109.5
H9B C9 H9C 109.5
C5 C10 H10A 109.5
C5 C10 H10B 109.5
H10A C10 H10B 109.5
C5 C10 H10C 109.5
H10A C10 H10C 109.5
H10B C10 H10C 109.5
C15 C11 C12 107.5(5)
C15 C11 C16 126.1(5)
C12 C11 C16 126.1(5)
C15 C11 Mo2 72.9(3)
C12 C11 Mo2 71.4(3)
C16 C11 Mo2 126.1(4)
C13 C12 C11 107.6(5)
C13 C12 C17 126.4(6)
C11 C12 C17 125.7(5)
C13 C12 Mo2 72.4(3)
C11 C12 Mo2 72.5(3)
C17 C12 Mo2 126.0(4)
C12 C13 C14 108.4(5)
C12 C13 C18 125.9(6)
C14 C13 C18 125.4(6)
C12 C13 Mo2 72.0(3)
C14 C13 Mo2 72.8(3)
C18 C13 Mo2 125.9(5)
C15 C14 C13 107.9(5)
C15 C14 C19 125.7(6)
C13 C14 C19 125.9(6)
C15 C14 Mo2 72.7(3)
C13 C14 Mo2 71.4(3)
C19 C14 Mo2 127.8(4)
C14 C15 C11 108.5(5)
C14 C15 C20 125.7(5)
C11 C15 C20 125.4(5)
C14 C15 Mo2 72.2(3)
C11 C15 Mo2 71.6(3)
C20 C15 Mo2 127.1(4)
C11 C16 H16A 109.5
C11 C16 H16B 109.5
H16A C16 H16B 109.5
C11 C16 H16C 109.5
H16A C16 H16C 109.5
H16B C16 H16C 109.5
C12 C17 H17A 109.5
C12 C17 H17B 109.5
H17A C17 H17B 109.5
C12 C17 H17C 109.5
H17A C17 H17C 109.5
H17B C17 H17C 109.5
C13 C18 H18A 109.5
C13 C18 H18B 109.5
H18A C18 H18B 109.5
C13 C18 H18C 109.5
H18A C18 H18C 109.5
H18B C18 H18C 109.5
C14 C19 H19A 109.5
C14 C19 H19B 109.5
H19A C19 H19B 109.5
C14 C19 H19C 109.5
H19A C19 H19C 109.5
H19B C19 H19C 109.5
C15 C20 H20A 109.5
C15 C20 H20B 109.5
H20A C20 H20B 109.5
C15 C20 H20C 109.5
H20A C20 H20C 109.5
H20B C20 H20C 109.5

loop_
_geom_bond_atom_site_label_1
_geom_bond_atom_site_label_2
_geom_bond_distance
Mo1 B2 2.243(7)
Mo1 B3 2.246(7)
Mo1 C5 2.319(6)
Mo1 C1 2.326(6)
Mo1 C4 2.329(6)
Mo1 C3 2.335(5)
Mo1 C2 2.342(6)
Mo1 B4 2.409(8)
Mo1 B1 2.580(12)
Mo1 Mo2 2.6921(6)
Mo1 Te1 2.7658(6)
Mo1 Te2 2.7913(6)
Mo2 B2 2.241(7)
Mo2 B3 2.246(7)
Mo2 C12 2.316(5)
Mo2 C13 2.321(6)
Mo2 C11 2.329(5)
Mo2 C14 2.340(6)
Mo2 C15 2.346(5)
Mo2 B4 2.411(8)
Mo2 B1 2.570(12)
Mo2 Te1 2.7738(6)
Mo2 Te2 2.7743(6)
Te1 B1 2.033(11)
Te2 B4 2.112(10)
B1 B2 1.872(17)
B1 H1 1.1200
B2 B3 1.713(12)
B2 H2 1.1200
B3 B4 1.664(12)
B3 H3 1.1200
B4 H4 1.1200
C1 C2 1.425(8)
C1 C5 1.427(9)
C1 C6 1.505(9)
C2 C3 1.427(8)
C2 C7 1.492(8)
C3 C4 1.419(8)
C3 C8 1.484(8)
C4 C5 1.426(9)
C4 C9 1.500(9)
C5 C10 1.500(9)
C6 H6A 0.9800
C6 H6B 0.9800
C6 H6C 0.9800
C7 H7A 0.9800
C7 H7B 0.9800
C7 H7C 0.9800
C8 H8A 0.9800
C8 H8B 0.9800
C8 H8C 0.9800
C9 H9A 0.9800
C9 H9B 0.9800
C9 H9C 0.9800
C10 H10A 0.9800
C10 H10B 0.9800
C10 H10C 0.9800
C11 C15 1.427(7)
C11 C12 1.439(8)
C11 C16 1.493(8)
C12 C13 1.415(8)
C12 C17 1.499(8)
C13 C14 1.430(8)
C13 C18 1.491(8)
C14 C15 1.411(8)
C14 C19 1.498(8)
C15 C20 1.492(8)
C16 H16A 0.9800
C16 H16B 0.9800
C16 H16C 0.9800
C17 H17A 0.9800
C17 H17B 0.9800
C17 H17C 0.9800
C18 H18A 0.9800
C18 H18B 0.9800
C18 H18C 0.9800
C19 H19A 0.9800
C19 H19B 0.9800
C19 H19C 0.9800
C20 H20A 0.9800
C20 H20B 0.9800
C20 H20C 0.9800

loop_
_geom_torsion_atom_site_label_1
_geom_torsion_atom_site_label_2
_geom_torsion_atom_site_label_3
_geom_torsion_atom_site_label_4
_geom_torsion
B3 Mo1 Mo2 B2 57.0(4)
C5 Mo1 Mo2 B2 27.9(4)
C1 Mo1 Mo2 B2 -32.9(4)
C4 Mo1 Mo2 B2 87.7(4)
C3 Mo1 Mo2 B2 158.5(4)
C2 Mo1 Mo2 B2 -108.8(5)
B4 Mo1 Mo2 B2 108.6(4)
B1 Mo1 Mo2 B2 -54.9(4)
Te1 Mo1 Mo2 B2 -106.9(3)
Te2 Mo1 Mo2 B2 164.5(3)
B2 Mo1 Mo2 B3 -57.0(4)
C5 Mo1 Mo2 B3 -29.0(4)
C1 Mo1 Mo2 B3 -89.9(4)
C4 Mo1 Mo2 B3 30.7(4)
C3 Mo1 Mo2 B3 101.5(4)
C2 Mo1 Mo2 B3 -165.8(5)
B4 Mo1 Mo2 B3 51.7(4)
B1 Mo1 Mo2 B3 -111.9(4)
Te1 Mo1 Mo2 B3 -163.8(3)
Te2 Mo1 Mo2 B3 107.5(3)
B2 Mo1 Mo2 C12 -33.1(4)
B3 Mo1 Mo2 C12 23.9(4)
C5 Mo1 Mo2 C12 -5.2(3)
C1 Mo1 Mo2 C12 -66.0(4)
C4 Mo1 Mo2 C12 54.5(4)
C3 Mo1 Mo2 C12 125.4(4)
C2 Mo1 Mo2 C12 -141.9(4)
B4 Mo1 Mo2 C12 75.5(4)
B1 Mo1 Mo2 C12 -88.0(4)
Te1 Mo1 Mo2 C12 -140.0(2)
Te2 Mo1 Mo2 C12 131.4(2)
B2 Mo1 Mo2 C13 -92.2(4)
B3 Mo1 Mo2 C13 -35.2(4)
C5 Mo1 Mo2 C13 -64.3(4)
C1 Mo1 Mo2 C13 -125.1(4)
C4 Mo1 Mo2 C13 -4.6(4)
C3 Mo1 Mo2 C13 66.3(4)
C2 Mo1 Mo2 C13 159.0(4)
B4 Mo1 Mo2 C13 16.4(4)
B1 Mo1 Mo2 C13 -147.1(4)
Te1 Mo1 Mo2 C13 160.9(3)
Te2 Mo1 Mo2 C13 72.3(3)
B2 Mo1 Mo2 C11 27.3(4)
B3 Mo1 Mo2 C11 84.3(4)
C5 Mo1 Mo2 C11 55.2(3)
C1 Mo1 Mo2 C11 -5.6(4)
C4 Mo1 Mo2 C11 114.9(4)
C3 Mo1 Mo2 C11 -174.2(4)
C2 Mo1 Mo2 C11 -81.5(4)
B4 Mo1 Mo2 C11 135.9(4)
B1 Mo1 Mo2 C11 -27.6(4)
Te1 Mo1 Mo2 C11 -79.6(2)
Te2 Mo1 Mo2 C11 -168.2(2)
B2 Mo1 Mo2 C14 -165.3(5)
B3 Mo1 Mo2 C14 -108.3(5)
C5 Mo1 Mo2 C14 -137.4(4)
C1 Mo1 Mo2 C14 161.8(4)
C4 Mo1 Mo2 C14 -77.7(4)
C3 Mo1 Mo2 C14 -6.8(5)
C2 Mo1 Mo2 C14 85.9(5)
B4 Mo1 Mo2 C14 -56.7(5)
B1 Mo1 Mo2 C14 139.8(5)
Te1 Mo1 Mo2 C14 87.8(4)
Te2 Mo1 Mo2 C14 -0.8(4)
B2 Mo1 Mo2 C15 101.4(4)
B3 Mo1 Mo2 C15 158.3(4)
C5 Mo1 Mo2 C15 129.3(4)
C1 Mo1 Mo2 C15 68.5(4)
C4 Mo1 Mo2 C15 -171.0(4)
C3 Mo1 Mo2 C15 -100.1(5)
C2 Mo1 Mo2 C15 -7.4(5)
B4 Mo1 Mo2 C15 -150.0(4)
B1 Mo1 Mo2 C15 46.5(5)
Te1 Mo1 Mo2 C15 -5.5(3)
Te2 Mo1 Mo2 C15 -94.2(3)
B2 Mo1 Mo2 B4 -108.6(4)
B3 Mo1 Mo2 B4 -51.7(4)
C5 Mo1 Mo2 B4 -80.7(4)
C1 Mo1 Mo2 B4 -141.5(4)
C4 Mo1 Mo2 B4 -21.0(4)
C3 Mo1 Mo2 B4 49.9(4)
C2 Mo1 Mo2 B4 142.6(5)
B1 Mo1 Mo2 B4 -163.5(4)
Te1 Mo1 Mo2 B4 144.5(3)
Te2 Mo1 Mo2 B4 55.8(3)
B2 Mo1 Mo2 B1 54.9(4)
B3 Mo1 Mo2 B1 111.9(4)
C5 Mo1 Mo2 B1 82.8(4)
C1 Mo1 Mo2 B1 22.0(4)
C4 Mo1 Mo2 B1 142.5(4)
C3 Mo1 Mo2 B1 -146.6(5)
C2 Mo1 Mo2 B1 -53.9(5)
B4 Mo1 Mo2 B1 163.5(4)
Te1 Mo1 Mo2 B1 -52.0(3)
Te2 Mo1 Mo2 B1 -140.6(3)
B2 Mo1 Mo2 Te1 106.9(3)
B3 Mo1 Mo2 Te1 163.8(3)
C5 Mo1 Mo2 Te1 134.8(3)
C1 Mo1 Mo2 Te1 74.0(3)
C4 Mo1 Mo2 Te1 -165.5(3)
C3 Mo1 Mo2 Te1 -94.6(3)
C2 Mo1 Mo2 Te1 -1.9(4)
B4 Mo1 Mo2 Te1 -144.5(3)
B1 Mo1 Mo2 Te1 52.0(3)
Te2 Mo1 Mo2 Te1 -88.66(2)
B2 Mo1 Mo2 Te2 -164.5(3)
B3 Mo1 Mo2 Te2 -107.5(3)
C5 Mo1 Mo2 Te2 -136.5(3)
C1 Mo1 Mo2 Te2 162.6(3)
C4 Mo1 Mo2 Te2 -76.8(3)
C3 Mo1 Mo2 Te2 -6.0(3)
C2 Mo1 Mo2 Te2 86.7(4)
B4 Mo1 Mo2 Te2 -55.8(3)
B1 Mo1 Mo2 Te2 140.6(3)
Te1 Mo1 Mo2 Te2 88.66(2)
B2 Mo1 Te1 B1 22.7(4)
B3 Mo1 Te1 B1 58.9(4)
C5 Mo1 Te1 B1 -61.9(4)
C1 Mo1 Te1 B1 -73.4(3)
C4 Mo1 Te1 B1 -125.6(5)
C3 Mo1 Te1 B1 -136.4(3)
C2 Mo1 Te1 B1 -107.9(3)
B4 Mo1 Te1 B1 103.5(4)
Mo2 Mo1 Te1 B1 72.9(3)
Te2 Mo1 Te1 B1 137.3(3)
B2 Mo1 Te1 Mo2 -50.2(2)
B3 Mo1 Te1 Mo2 -14.0(2)
C5 Mo1 Te1 Mo2 -134.8(2)
C1 Mo1 Te1 Mo2 -146.25(16)
C4 Mo1 Te1 Mo2 161.5(3)
C3 Mo1 Te1 Mo2 150.68(17)
C2 Mo1 Te1 Mo2 179.22(15)
B4 Mo1 Te1 Mo2 30.6(2)
B1 Mo1 Te1 Mo2 -72.9(3)
Te2 Mo1 Te1 Mo2 64.414(18)
B2 Mo2 Te1 B1 -23.4(4)
B3 Mo2 Te1 B1 -59.8(4)
C12 Mo2 Te1 B1 61.6(4)
C13 Mo2 Te1 B1 129.3(4)
C11 Mo2 Te1 B1 70.2(3)
C14 Mo2 Te1 B1 133.9(3)
C15 Mo2 Te1 B1 104.1(3)
B4 Mo2 Te1 B1 -104.2(4)
Mo1 Mo2 Te1 B1 -73.7(3)
Te2 Mo2 Te1 B1 -138.7(3)
B2 Mo2 Te1 Mo1 50.2(2)
B3 Mo2 Te1 Mo1 13.9(2)
C12 Mo2 Te1 Mo1 135.3(2)
C13 Mo2 Te1 Mo1 -157.1(3)
C11 Mo2 Te1 Mo1 143.87(14)
C14 Mo2 Te1 Mo1 -152.38(16)
C15 Mo2 Te1 Mo1 177.74(14)
B4 Mo2 Te1 Mo1 -30.5(2)
B1 Mo2 Te1 Mo1 73.7(3)
Te2 Mo2 Te1 Mo1 -65.076(18)
B2 Mo2 Te2 B4 55.2(4)
B3 Mo2 Te2 B4 18.7(3)
C12 Mo2 Te2 B4 -64.9(3)
C13 Mo2 Te2 B4 -76.9(3)
C11 Mo2 Te2 B4 -125.7(4)
C14 Mo2 Te2 B4 -111.7(3)
C15 Mo2 Te2 B4 -138.7(3)
B1 Mo2 Te2 B4 103.7(4)
Mo1 Mo2 Te2 B4 68.7(3)
Te1 Mo2 Te2 B4 133.0(3)
B2 Mo2 Te2 Mo1 -13.4(2)
B3 Mo2 Te2 Mo1 -50.0(2)
C12 Mo2 Te2 Mo1 -133.6(2)
C13 Mo2 Te2 Mo1 -145.54(15)
C11 Mo2 Te2 Mo1 165.7(3)
C14 Mo2 Te2 Mo1 179.64(15)
C15 Mo2 Te2 Mo1 152.60(16)
B4 Mo2 Te2 Mo1 -68.7(3)
B1 Mo2 Te2 Mo1 35.0(3)
Te1 Mo2 Te2 Mo1 64.357(18)
B2 Mo1 Te2 B4 -55.9(4)
B3 Mo1 Te2 B4 -19.3(3)
C5 Mo1 Te2 B4 65.7(4)
C1 Mo1 Te2 B4 130.4(4)
C4 Mo1 Te2 B4 74.4(3)
C3 Mo1 Te2 B4 108.1(3)
C2 Mo1 Te2 B4 137.4(3)
B1 Mo1 Te2 B4 -104.0(4)
Mo2 Mo1 Te2 B4 -69.3(3)
Te1 Mo1 Te2 B4 -134.1(3)
B2 Mo1 Te2 Mo2 13.4(2)
B3 Mo1 Te2 Mo2 50.0(2)
C5 Mo1 Te2 Mo2 135.0(2)
C1 Mo1 Te2 Mo2 -160.3(3)
C4 Mo1 Te2 Mo2 143.73(15)
C3 Mo1 Te2 Mo2 177.40(15)
C2 Mo1 Te2 Mo2 -153.25(16)
B4 Mo1 Te2 Mo2 69.3(3)
B1 Mo1 Te2 Mo2 -34.7(3)
Te1 Mo1 Te2 Mo2 -64.784(18)
Mo1 Te1 B1 B2 -32.6(4)
Mo2 Te1 B1 B2 33.7(4)
Mo1 Te1 B1 Mo2 -66.3(2)
Mo2 Te1 B1 Mo1 66.3(2)
B3 Mo2 B1 B2 -19.3(4)
C12 Mo2 B1 B2 68.2(4)
C13 Mo2 B1 B2 77.5(6)
C11 Mo2 B1 B2 97.3(4)
C14 Mo2 B1 B2 136.6(4)
C15 Mo2 B1 B2 130.4(3)
B4 Mo2 B1 B2 -52.6(5)
Mo1 Mo2 B1 B2 -67.4(3)
Te1 Mo2 B1 B2 -146.1(5)
Te2 Mo2 B1 B2 -103.5(3)
B2 Mo2 B1 Te1 146.1(5)
B3 Mo2 B1 Te1 126.8(3)
C12 Mo2 B1 Te1 -145.7(2)
C13 Mo2 B1 Te1 -136.4(4)
C11 Mo2 B1 Te1 -116.6(3)
C14 Mo2 B1 Te1 -77.4(4)
C15 Mo2 B1 Te1 -83.5(3)
B4 Mo2 B1 Te1 93.5(4)
Mo1 Mo2 B1 Te1 78.7(2)
Te2 Mo2 B1 Te1 42.5(3)
B2 Mo2 B1 Mo1 67.4(3)
B3 Mo2 B1 Mo1 48.1(3)
C12 Mo2 B1 Mo1 135.59(18)
C13 Mo2 B1 Mo1 144.9(4)
C11 Mo2 B1 Mo1 164.7(2)
C14 Mo2 B1 Mo1 -156.1(2)
C15 Mo2 B1 Mo1 -162.24(18)
B4 Mo2 B1 Mo1 14.8(4)
Te1 Mo2 B1 Mo1 -78.7(2)
Te2 Mo2 B1 Mo1 -36.2(3)
B3 Mo1 B1 B2 19.5(4)
C5 Mo1 B1 B2 -69.9(4)
C1 Mo1 B1 B2 -100.4(4)
C4 Mo1 B1 B2 -74.0(6)
C3 Mo1 B1 B2 -135.0(4)
C2 Mo1 B1 B2 -132.5(3)
B4 Mo1 B1 B2 52.8(5)
Mo2 Mo1 B1 B2 67.6(3)
Te1 Mo1 B1 B2 147.1(5)
Te2 Mo1 B1 B2 103.3(3)
B2 Mo1 B1 Te1 -147.1(5)
B3 Mo1 B1 Te1 -127.6(3)
C5 Mo1 B1 Te1 143.0(2)
C1 Mo1 B1 Te1 112.6(3)
C4 Mo1 B1 Te1 138.9(4)
C3 Mo1 B1 Te1 78.0(4)
C2 Mo1 B1 Te1 80.5(3)
B4 Mo1 B1 Te1 -94.2(4)
Mo2 Mo1 B1 Te1 -79.5(2)
Te2 Mo1 B1 Te1 -43.8(3)
B2 Mo1 B1 Mo2 -67.6(3)
B3 Mo1 B1 Mo2 -48.1(3)
C5 Mo1 B1 Mo2 -137.50(19)
C1 Mo1 B1 Mo2 -168.0(2)
C4 Mo1 B1 Mo2 -141.6(4)
C3 Mo1 B1 Mo2 157.4(3)
C2 Mo1 B1 Mo2 159.95(18)
B4 Mo1 B1 Mo2 -14.8(4)
Te1 Mo1 B1 Mo2 79.5(2)
Te2 Mo1 B1 Mo2 35.7(3)
Te1 B1 B2 B3 -0.9(10)
Mo2 B1 B2 B3 37.8(6)
Mo1 B1 B2 B3 -38.3(6)
Te1 B1 B2 Mo2 -38.7(4)
Mo1 B1 B2 Mo2 -76.1(2)
Te1 B1 B2 Mo1 37.4(4)
Mo2 B1 B2 Mo1 76.1(2)
C12 Mo2 B2 B3 87.2(4)
C13 Mo2 B2 B3 66.0(4)
C11 Mo2 B2 B3 123.2(4)
C14 Mo2 B2 B3 95.6(6)
C15 Mo2 B2 B3 138.4(3)
B4 Mo2 B2 B3 -19.7(4)
B1 Mo2 B2 B3 -152.1(5)
Mo1 Mo2 B2 B3 -72.0(3)
Te1 Mo2 B2 B3 -129.0(3)
Te2 Mo2 B2 B3 -57.2(4)
B3 Mo2 B2 B1 152.1(5)
C12 Mo2 B2 B1 -120.6(4)
C13 Mo2 B2 B1 -141.9(3)
C11 Mo2 B2 B1 -84.7(4)
C14 Mo2 B2 B1 -112.3(5)
C15 Mo2 B2 B1 -69.4(4)
B4 Mo2 B2 B1 132.5(4)
Mo1 Mo2 B2 B1 80.1(4)
Te1 Mo2 B2 B1 23.1(3)
Te2 Mo2 B2 B1 94.9(3)
B3 Mo2 B2 Mo1 72.0(3)
C12 Mo2 B2 Mo1 159.2(2)
C13 Mo2 B2 Mo1 138.0(2)
C11 Mo2 B2 Mo1 -164.8(2)
C14 Mo2 B2 Mo1 167.6(4)
C15 Mo2 B2 Mo1 -149.54(19)
B4 Mo2 B2 Mo1 52.3(3)
B1 Mo2 B2 Mo1 -80.1(4)
Te1 Mo2 B2 Mo1 -56.99(16)
Te2 Mo2 B2 Mo1 14.8(3)
C5 Mo1 B2 B3 -90.4(4)
C1 Mo1 B2 B3 -125.7(4)
C4 Mo1 B2 B3 -66.6(4)
C3 Mo1 B2 B3 -89.5(6)
C2 Mo1 B2 B3 -138.6(4)
B4 Mo1 B2 B3 19.7(4)
B1 Mo1 B2 B3 151.8(5)
Mo2 Mo1 B2 B3 72.1(3)
Te1 Mo1 B2 B3 129.3(3)
Te2 Mo1 B2 B3 57.5(4)
B3 Mo1 B2 B1 -151.8(5)
C5 Mo1 B2 B1 117.8(4)
C1 Mo1 B2 B1 82.5(4)
C4 Mo1 B2 B1 141.5(4)
C3 Mo1 B2 B1 118.7(5)
C2 Mo1 B2 B1 69.6(4)
B4 Mo1 B2 B1 -132.1(4)
Mo2 Mo1 B2 B1 -79.7(4)
Te1 Mo1 B2 B1 -22.5(3)
Te2 Mo1 B2 B1 -94.3(3)
B3 Mo1 B2 Mo2 -72.1(3)
C5 Mo1 B2 Mo2 -162.5(2)
C1 Mo1 B2 Mo2 162.2(2)
C4 Mo1 B2 Mo2 -138.7(2)
C3 Mo1 B2 Mo2 -161.5(4)
C2 Mo1 B2 Mo2 149.3(2)
B4 Mo1 B2 Mo2 -52.4(3)
B1 Mo1 B2 Mo2 79.7(4)
Te1 Mo1 B2 Mo2 57.23(16)
Te2 Mo1 B2 Mo2 -14.6(3)
B1 B2 B3 B4 0.3(12)
Mo2 B2 B3 B4 40.5(7)
Mo1 B2 B3 B4 -40.4(7)
B1 B2 B3 Mo1 40.8(7)
Mo2 B2 B3 Mo1 80.93(19)
B1 B2 B3 Mo2 -40.2(7)
Mo1 B2 B3 Mo2 -80.93(19)
B2 Mo1 B3 B4 149.9(6)
C5 Mo1 B3 B4 -120.1(4)
C1 Mo1 B3 B4 -141.9(4)
C4 Mo1 B3 B4 -84.6(4)
C3 Mo1 B3 B4 -69.5(5)
C2 Mo1 B3 B4 -113.5(5)
B1 Mo1 B3 B4 130.3(4)
Mo2 Mo1 B3 B4 78.0(4)
Te1 Mo1 B3 B4 93.3(4)
Te2 Mo1 B3 B4 21.4(4)
C5 Mo1 B3 B2 90.0(4)
C1 Mo1 B3 B2 68.2(4)
C4 Mo1 B3 B2 125.5(4)
C3 Mo1 B3 B2 140.6(3)
C2 Mo1 B3 B2 96.7(6)
B4 Mo1 B3 B2 -149.9(6)
B1 Mo1 B3 B2 -19.6(4)
Mo2 Mo1 B3 B2 -71.8(3)
Te1 Mo1 B3 B2 -56.6(4)
Te2 Mo1 B3 B2 -128.5(3)
B2 Mo1 B3 Mo2 71.8(3)
C5 Mo1 B3 Mo2 161.8(2)
C1 Mo1 B3 Mo2 140.1(2)
C4 Mo1 B3 Mo2 -162.6(2)
C3 Mo1 B3 Mo2 -147.5(2)
C2 Mo1 B3 Mo2 168.5(4)
B4 Mo1 B3 Mo2 -78.0(4)
B1 Mo1 B3 Mo2 52.3(3)
Te1 Mo1 B3 Mo2 15.3(3)
Te2 Mo1 B3 Mo2 -56.62(16)
B2 Mo2 B3 B4 -149.8(6)
C12 Mo2 B3 B4 117.3(4)
C13 Mo2 B3 B4 82.5(4)
C11 Mo2 B3 B4 141.4(4)
C14 Mo2 B3 B4 70.5(5)
C15 Mo2 B3 B4 118.8(5)
B1 Mo2 B3 B4 -130.5(4)
Mo1 Mo2 B3 B4 -77.9(4)
Te1 Mo2 B3 B4 -93.1(4)
Te2 Mo2 B3 B4 -20.8(4)
C12 Mo2 B3 B2 -92.9(4)
C13 Mo2 B3 B2 -127.7(4)
C11 Mo2 B3 B2 -68.7(4)
C14 Mo2 B3 B2 -139.6(4)
C15 Mo2 B3 B2 -91.4(6)
B4 Mo2 B3 B2 149.8(6)
B1 Mo2 B3 B2 19.4(4)
Mo1 Mo2 B3 B2 71.9(3)
Te1 Mo2 B3 B2 56.7(4)
Te2 Mo2 B3 B2 129.0(3)
B2 Mo2 B3 Mo1 -71.9(3)
C12 Mo2 B3 Mo1 -164.8(2)
C13 Mo2 B3 Mo1 160.4(2)
C11 Mo2 B3 Mo1 -140.68(19)
C14 Mo2 B3 Mo1 148.5(2)
C15 Mo2 B3 Mo1 -163.3(3)
B4 Mo2 B3 Mo1 77.9(4)
B1 Mo2 B3 Mo1 -52.6(3)
Te1 Mo2 B3 Mo1 -15.2(3)
Te2 Mo2 B3 Mo1 57.11(16)
B2 B3 B4 Te2 -0.7(12)
Mo1 B3 B4 Te2 -39.2(6)
Mo2 B3 B4 Te2 37.7(6)
B2 B3 B4 Mo1 38.5(7)
Mo2 B3 B4 Mo1 76.95(18)
B2 B3 B4 Mo2 -38.5(7)
Mo1 B3 B4 Mo2 -76.95(19)
Mo2 Te2 B4 B3 -34.6(6)
Mo1 Te2 B4 B3 35.8(6)
Mo2 Te2 B4 Mo1 -70.42(16)
Mo1 Te2 B4 Mo2 70.42(16)
B2 Mo1 B4 B3 -20.9(4)
C5 Mo1 B4 B3 67.0(4)
C1 Mo1 B4 B3 71.5(6)
C4 Mo1 B4 B3 97.3(4)
C3 Mo1 B4 B3 129.5(4)
C2 Mo1 B4 B3 132.6(4)
B1 Mo1 B4 B3 -55.5(5)
Mo2 Mo1 B4 B3 -70.7(4)
Te1 Mo1 B4 B3 -103.1(4)
Te2 Mo1 B4 B3 -150.3(5)
B2 Mo1 B4 Te2 129.4(3)
B3 Mo1 B4 Te2 150.3(5)
C5 Mo1 B4 Te2 -142.7(2)
C1 Mo1 B4 Te2 -138.2(3)
C4 Mo1 B4 Te2 -112.4(2)
C3 Mo1 B4 Te2 -80.2(2)
C2 Mo1 B4 Te2 -77.1(4)
B1 Mo1 B4 Te2 94.8(4)
Mo2 Mo1 B4 Te2 79.6(2)
Te1 Mo1 B4 Te2 47.2(2)
B2 Mo1 B4 Mo2 49.8(2)
B3 Mo1 B4 Mo2 70.7(4)
C5 Mo1 B4 Mo2 137.63(19)
C1 Mo1 B4 Mo2 142.1(3)
C4 Mo1 B4 Mo2 167.9(2)
C3 Mo1 B4 Mo2 -159.81(18)
C2 Mo1 B4 Mo2 -156.7(3)
B1 Mo1 B4 Mo2 15.1(4)
Te1 Mo1 B4 Mo2 -32.5(2)
Te2 Mo1 B4 Mo2 -79.6(2)
B2 Mo2 B4 B3 20.9(4)
C12 Mo2 B4 B3 -68.2(4)
C13 Mo2 B4 B3 -99.9(4)
C11 Mo2 B4 B3 -68.0(5)
C14 Mo2 B4 B3 -130.9(4)
C15 Mo2 B4 B3 -129.4(4)
B1 Mo2 B4 B3 55.5(5)
Mo1 Mo2 B4 B3 70.7(4)
Te1 Mo2 B4 B3 103.0(4)
Te2 Mo2 B4 B3 151.3(5)
B2 Mo2 B4 Te2 -130.3(3)
B3 Mo2 B4 Te2 -151.3(5)
C12 Mo2 B4 Te2 140.5(2)
C13 Mo2 B4 Te2 108.9(2)
C11 Mo2 B4 Te2 140.7(3)
C14 Mo2 B4 Te2 77.8(3)
C15 Mo2 B4 Te2 79.4(4)
B1 Mo2 B4 Te2 -95.7(3)
Mo1 Mo2 B4 Te2 -80.5(2)
Te1 Mo2 B4 Te2 -48.2(2)
B2 Mo2 B4 Mo1 -49.8(3)
B3 Mo2 B4 Mo1 -70.7(4)
C12 Mo2 B4 Mo1 -138.96(19)
C13 Mo2 B4 Mo1 -170.6(2)
C11 Mo2 B4 Mo1 -138.8(3)
C14 Mo2 B4 Mo1 158.34(17)
C15 Mo2 B4 Mo1 159.9(3)
B1 Mo2 B4 Mo1 -15.2(4)
Te1 Mo2 B4 Mo1 32.3(2)
Te2 Mo2 B4 Mo1 80.5(2)
B2 Mo1 C1 C2 -163.1(4)
B3 Mo1 C1 C2 155.6(4)
C5 Mo1 C1 C2 116.2(5)
C4 Mo1 C1 C2 78.6(4)
C3 Mo1 C1 C2 37.2(3)
B4 Mo1 C1 C2 109.0(5)
B1 Mo1 C1 C2 -118.5(4)
Mo2 Mo1 C1 C2 -137.1(3)
Te1 Mo1 C1 C2 -76.3(3)
Te2 Mo1 C1 C2 11.0(5)
B2 Mo1 C1 C5 80.7(4)
B3 Mo1 C1 C5 39.4(5)
C4 Mo1 C1 C5 -37.7(3)
C3 Mo1 C1 C5 -79.1(4)
C2 Mo1 C1 C5 -116.2(5)
B4 Mo1 C1 C5 -7.3(6)
B1 Mo1 C1 C5 125.2(4)
Mo2 Mo1 C1 C5 106.6(4)
Te1 Mo1 C1 C5 167.4(3)
Te2 Mo1 C1 C5 -105.2(4)
B2 Mo1 C1 C6 -41.9(6)
B3 Mo1 C1 C6 -83.2(6)
C5 Mo1 C1 C6 -122.5(7)
C4 Mo1 C1 C6 -160.2(6)
C3 Mo1 C1 C6 158.4(6)
C2 Mo1 C1 C6 121.2(7)
B4 Mo1 C1 C6 -129.8(6)
B1 Mo1 C1 C6 2.7(6)
Mo2 Mo1 C1 C6 -15.9(7)
Te1 Mo1 C1 C6 44.9(6)
Te2 Mo1 C1 C6 132.3(5)
C5 C1 C2 C3 0.4(6)
C6 C1 C2 C3 174.5(6)
Mo1 C1 C2 C3 -63.3(4)
C5 C1 C2 C7 -173.5(6)
C6 C1 C2 C7 0.6(9)
Mo1 C1 C2 C7 122.9(6)
C5 C1 C2 Mo1 63.7(4)
C6 C1 C2 Mo1 -122.3(6)
B2 Mo1 C2 C1 22.4(5)
B3 Mo1 C2 C1 -45.3(7)
C5 Mo1 C2 C1 -37.6(3)
C4 Mo1 C2 C1 -79.4(4)
C3 Mo1 C2 C1 -116.7(5)
B4 Mo1 C2 C1 -121.8(5)
B1 Mo1 C2 C1 66.0(4)
Mo2 Mo1 C2 C1 111.7(4)
Te1 Mo1 C2 C1 110.0(3)
Te2 Mo1 C2 C1 -174.0(3)
B2 Mo1 C2 C3 139.1(4)
B3 Mo1 C2 C3 71.3(6)
C5 Mo1 C2 C3 79.1(4)
C1 Mo1 C2 C3 116.7(5)
C4 Mo1 C2 C3 37.3(3)
B4 Mo1 C2 C3 -5.1(6)
B1 Mo1 C2 C3 -177.3(4)
Mo2 Mo1 C2 C3 -131.7(3)
Te1 Mo1 C2 C3 -133.3(3)
Te2 Mo1 C2 C3 -57.3(4)
B2 Mo1 C2 C7 -99.0(6)
B3 Mo1 C2 C7 -166.8(6)
C5 Mo1 C2 C7 -159.0(6)
C1 Mo1 C2 C7 -121.5(7)
C4 Mo1 C2 C7 159.1(6)
C3 Mo1 C2 C7 121.9(7)
B4 Mo1 C2 C7 116.8(6)
B1 Mo1 C2 C7 -55.4(6)
Mo2 Mo1 C2 C7 -9.8(8)
Te1 Mo1 C2 C7 -11.5(5)
Te2 Mo1 C2 C7 64.5(5)
C1 C2 C3 C4 -0.7(6)
C7 C2 C3 C4 173.2(6)
Mo1 C2 C3 C4 -63.7(4)
C1 C2 C3 C8 -176.3(5)
C7 C2 C3 C8 -2.5(9)
Mo1 C2 C3 C8 120.6(6)
C1 C2 C3 Mo1 63.0(4)
C7 C2 C3 Mo1 -123.1(6)
B2 Mo1 C3 C4 36.2(7)
B3 Mo1 C3 C4 -26.6(5)
C5 Mo1 C3 C4 37.3(4)
C1 Mo1 C3 C4 79.2(4)
C2 Mo1 C3 C4 116.4(5)
B4 Mo1 C3 C4 -67.0(4)
B1 Mo1 C3 C4 120.5(5)
Mo2 Mo1 C3 C4 -108.2(4)
Te1 Mo1 C3 C4 171.4(3)
Te2 Mo1 C3 C4 -113.4(3)
B2 Mo1 C3 C2 -80.2(6)
B3 Mo1 C3 C2 -143.0(4)
C5 Mo1 C3 C2 -79.0(4)
C1 Mo1 C3 C2 -37.2(3)
C4 Mo1 C3 C2 -116.4(5)
B4 Mo1 C3 C2 176.7(4)
B1 Mo1 C3 C2 4.2(6)
Mo2 Mo1 C3 C2 135.5(3)
Te1 Mo1 C3 C2 55.0(4)
Te2 Mo1 C3 C2 130.2(3)
B2 Mo1 C3 C8 158.7(6)
B3 Mo1 C3 C8 95.9(6)
C5 Mo1 C3 C8 159.9(6)
C1 Mo1 C3 C8 -158.3(6)
C4 Mo1 C3 C8 122.5(7)
C2 Mo1 C3 C8 -121.1(7)
B4 Mo1 C3 C8 55.6(6)
B1 Mo1 C3 C8 -116.9(6)
Mo2 Mo1 C3 C8 14.4(8)
Te1 Mo1 C3 C8 -66.1(5)
Te2 Mo1 C3 C8 9.1(5)
C2 C3 C4 C5 0.7(6)
C8 C3 C4 C5 176.3(6)
Mo1 C3 C4 C5 -63.3(4)
C2 C3 C4 C9 -174.3(6)
C8 C3 C4 C9 1.3(10)
Mo1 C3 C4 C9 121.7(6)
C2 C3 C4 Mo1 64.0(4)
C8 C3 C4 Mo1 -120.4(6)
B2 Mo1 C4 C3 -160.3(4)
B3 Mo1 C4 C3 159.1(4)
C5 Mo1 C4 C3 -116.7(5)
C1 Mo1 C4 C3 -79.0(4)
C2 Mo1 C4 C3 -37.4(3)
B4 Mo1 C4 C3 117.6(4)
B1 Mo1 C4 C3 -110.0(6)
Mo2 Mo1 C4 C3 134.9(3)
Te1 Mo1 C4 C3 -16.7(6)
Te2 Mo1 C4 C3 72.6(3)
B2 Mo1 C4 C5 -43.7(4)
B3 Mo1 C4 C5 -84.2(4)
C1 Mo1 C4 C5 37.7(4)
C3 Mo1 C4 C5 116.7(5)
C2 Mo1 C4 C5 79.3(4)
B4 Mo1 C4 C5 -125.7(4)
B1 Mo1 C4 C5 6.7(7)
Mo2 Mo1 C4 C5 -108.4(4)
Te1 Mo1 C4 C5 100.0(4)
Te2 Mo1 C4 C5 -170.7(3)
B2 Mo1 C4 C9 77.6(6)
B3 Mo1 C4 C9 37.0(6)
C5 Mo1 C4 C9 121.2(7)
C1 Mo1 C4 C9 158.9(6)
C3 Mo1 C4 C9 -122.1(7)
C2 Mo1 C4 C9 -159.5(6)
B4 Mo1 C4 C9 -4.5(6)
B1 Mo1 C4 C9 127.9(7)
Mo2 Mo1 C4 C9 12.8(7)
Te1 Mo1 C4 C9 -138.8(5)
Te2 Mo1 C4 C9 -49.5(6)
C3 C4 C5 C1 -0.4(7)
C9 C4 C5 C1 174.6(6)
Mo1 C4 C5 C1 -64.3(4)
C3 C4 C5 C10 -173.8(6)
C9 C4 C5 C10 1.3(10)
Mo1 C4 C5 C10 122.4(6)
C3 C4 C5 Mo1 63.8(4)
C9 C4 C5 Mo1 -121.2(6)
C2 C1 C5 C4 0.0(7)
C6 C1 C5 C4 -173.9(6)
Mo1 C1 C5 C4 64.3(4)
C2 C1 C5 C10 173.5(6)
C6 C1 C5 C10 -0.5(10)
Mo1 C1 C5 C10 -122.2(6)
C2 C1 C5 Mo1 -64.3(4)
C6 C1 C5 Mo1 121.8(6)
B2 Mo1 C5 C4 142.4(4)
B3 Mo1 C5 C4 97.6(4)
C1 Mo1 C5 C4 -115.8(5)
C3 Mo1 C5 C4 -37.0(3)
C2 Mo1 C5 C4 -78.5(4)
B4 Mo1 C5 C4 59.8(4)
B1 Mo1 C5 C4 -176.0(4)
Mo2 Mo1 C5 C4 120.4(3)
Te1 Mo1 C5 C4 -134.9(3)
Te2 Mo1 C5 C4 14.4(5)
B2 Mo1 C5 C1 -101.7(4)
B3 Mo1 C5 C1 -146.6(4)
C4 Mo1 C5 C1 115.8(5)
C3 Mo1 C5 C1 78.8(4)
C2 Mo1 C5 C1 37.3(3)
B4 Mo1 C5 C1 175.6(4)
B1 Mo1 C5 C1 -60.1(5)
Mo2 Mo1 C5 C1 -123.7(3)
Te1 Mo1 C5 C1 -19.1(5)
Te2 Mo1 C5 C1 130.3(3)
B2 Mo1 C5 C10 19.4(6)
B3 Mo1 C5 C10 -25.4(6)
C1 Mo1 C5 C10 121.2(7)
C4 Mo1 C5 C10 -123.0(7)
C3 Mo1 C5 C10 -160.0(7)
C2 Mo1 C5 C10 158.5(7)
B4 Mo1 C5 C10 -63.2(6)
B1 Mo1 C5 C10 61.1(7)
Mo2 Mo1 C5 C10 -2.6(7)
Te1 Mo1 C5 C10 102.1(6)
Te2 Mo1 C5 C10 -108.6(6)
B2 Mo2 C11 C15 159.0(4)
B3 Mo2 C11 C15 -159.7(4)
C12 Mo2 C11 C15 -115.8(5)
C13 Mo2 C11 C15 -78.3(4)
C14 Mo2 C11 C15 -36.5(3)
B4 Mo2 C11 C15 -116.1(5)
B1 Mo2 C11 C15 114.1(4)
Mo1 Mo2 C11 C15 137.4(3)
Te1 Mo2 C11 C15 72.8(3)
Te2 Mo2 C11 C15 -20.2(5)
B2 Mo2 C11 C12 -85.2(4)
B3 Mo2 C11 C12 -43.9(4)
C13 Mo2 C11 C12 37.5(3)
C14 Mo2 C11 C12 79.3(4)
C15 Mo2 C11 C12 115.8(5)
B4 Mo2 C11 C12 -0.3(6)
B1 Mo2 C11 C12 -130.1(4)
Mo1 Mo2 C11 C12 -106.8(3)
Te1 Mo2 C11 C12 -171.4(3)
Te2 Mo2 C11 C12 95.6(4)
B2 Mo2 C11 C16 36.4(5)
B3 Mo2 C11 C16 77.7(5)
C12 Mo2 C11 C16 121.6(6)
C13 Mo2 C11 C16 159.1(6)
C14 Mo2 C11 C16 -159.1(6)
C15 Mo2 C11 C16 -122.6(6)
B4 Mo2 C11 C16 121.3(6)
B1 Mo2 C11 C16 -8.5(6)
Mo1 Mo2 C11 C16 14.8(6)
Te1 Mo2 C11 C16 -49.8(5)
Te2 Mo2 C11 C16 -142.8(4)
C15 C11 C12 C13 0.1(6)
C16 C11 C12 C13 174.0(6)
Mo2 C11 C12 C13 -64.4(4)
C15 C11 C12 C17 -173.4(5)
C16 C11 C12 C17 0.5(9)
Mo2 C11 C12 C17 122.1(6)
C15 C11 C12 Mo2 64.4(4)
C16 C11 C12 Mo2 -121.6(6)
B2 Mo2 C12 C13 -147.5(4)
B3 Mo2 C12 C13 -102.7(4)
C11 Mo2 C12 C13 115.7(5)
C14 Mo2 C12 C13 37.3(3)
C15 Mo2 C12 C13 78.3(4)
B4 Mo2 C12 C13 -64.5(4)
B1 Mo2 C12 C13 171.3(4)
Mo1 Mo2 C12 C13 -121.6(3)
Te1 Mo2 C12 C13 129.6(3)
Te2 Mo2 C12 C13 -20.3(4)
B2 Mo2 C12 C11 96.8(4)
B3 Mo2 C12 C11 141.7(4)
C13 Mo2 C12 C11 -115.7(5)
C14 Mo2 C12 C11 -78.3(3)
C15 Mo2 C12 C11 -37.4(3)
B4 Mo2 C12 C11 179.8(4)
B1 Mo2 C12 C11 55.6(4)
Mo1 Mo2 C12 C11 122.8(3)
Te1 Mo2 C12 C11 13.9(4)
Te2 Mo2 C12 C11 -136.0(3)
B2 Mo2 C12 C17 -24.9(6)
B3 Mo2 C12 C17 19.9(6)
C13 Mo2 C12 C17 122.6(7)
C11 Mo2 C12 C17 -121.7(7)
C14 Mo2 C12 C17 159.9(6)
C15 Mo2 C12 C17 -159.2(6)
B4 Mo2 C12 C17 58.1(6)
B1 Mo2 C12 C17 -66.1(6)
Mo1 Mo2 C12 C17 1.0(7)
Te1 Mo2 C12 C17 -107.9(5)
Te2 Mo2 C12 C17 102.3(5)
C11 C12 C13 C14 0.2(6)
C17 C12 C13 C14 173.6(5)
Mo2 C12 C13 C14 -64.2(4)
C11 C12 C13 C18 -173.9(6)
C17 C12 C13 C18 -0.5(10)
Mo2 C12 C13 C18 121.7(6)
C11 C12 C13 Mo2 64.4(4)
C17 C12 C13 Mo2 -122.2(6)
B2 Mo2 C13 C12 38.6(4)
B3 Mo2 C13 C12 79.0(4)
C11 Mo2 C13 C12 -38.1(3)
C14 Mo2 C13 C12 -116.6(5)
C15 Mo2 C13 C12 -79.7(4)
B4 Mo2 C13 C12 120.3(4)
B1 Mo2 C13 C12 -14.9(7)
Mo1 Mo2 C13 C12 106.7(3)
Te1 Mo2 C13 C12 -109.4(4)
Te2 Mo2 C13 C12 166.1(3)
B2 Mo2 C13 C14 155.2(4)
B3 Mo2 C13 C14 -164.4(4)
C12 Mo2 C13 C14 116.6(5)
C11 Mo2 C13 C14 78.5(4)
C15 Mo2 C13 C14 36.9(3)
B4 Mo2 C13 C14 -123.1(4)
B1 Mo2 C13 C14 101.7(6)
Mo1 Mo2 C13 C14 -136.6(3)
Te1 Mo2 C13 C14 7.3(5)
Te2 Mo2 C13 C14 -77.3(3)
B2 Mo2 C13 C18 -83.1(6)
B3 Mo2 C13 C18 -42.7(6)
C12 Mo2 C13 C18 -121.7(7)
C11 Mo2 C13 C18 -159.8(6)
C14 Mo2 C13 C18 121.7(7)
C15 Mo2 C13 C18 158.6(6)
B4 Mo2 C13 C18 -1.4(6)
B1 Mo2 C13 C18 -136.6(7)
Mo1 Mo2 C13 C18 -15.0(7)
Te1 Mo2 C13 C18 128.9(5)
Te2 Mo2 C13 C18 44.4(6)
C12 C13 C14 C15 -0.4(6)
C18 C13 C14 C15 173.8(6)
Mo2 C13 C14 C15 -64.0(4)
C12 C13 C14 C19 -172.7(6)
C18 C13 C14 C19 1.5(10)
Mo2 C13 C14 C19 123.7(6)
C12 C13 C14 Mo2 63.7(4)
C18 C13 C14 Mo2 -122.2(6)
B2 Mo2 C14 C15 69.5(6)
B3 Mo2 C14 C15 137.0(4)
C12 Mo2 C14 C15 79.2(4)
C13 Mo2 C14 C15 116.4(5)
C11 Mo2 C14 C15 37.0(3)
B4 Mo2 C14 C15 178.4(4)
B1 Mo2 C14 C15 -10.5(6)
Mo1 Mo2 C14 C15 -134.7(3)
Te1 Mo2 C14 C15 -59.8(3)
Te2 Mo2 C14 C15 -135.4(3)
B2 Mo2 C14 C13 -46.9(7)
B3 Mo2 C14 C13 20.6(5)
C12 Mo2 C14 C13 -37.1(3)
C11 Mo2 C14 C13 -79.4(4)
C15 Mo2 C14 C13 -116.4(5)
B4 Mo2 C14 C13 62.0(4)
B1 Mo2 C14 C13 -126.9(5)
Mo1 Mo2 C14 C13 109.0(4)
Te1 Mo2 C14 C13 -176.1(3)
Te2 Mo2 C14 C13 108.2(3)
B2 Mo2 C14 C19 -168.4(6)
B3 Mo2 C14 C19 -100.9(6)
C12 Mo2 C14 C19 -158.6(6)
C13 Mo2 C14 C19 -121.5(7)
C11 Mo2 C14 C19 159.1(6)
C15 Mo2 C14 C19 122.1(7)
B4 Mo2 C14 C19 -59.5(6)
B1 Mo2 C14 C19 111.6(6)
Mo1 Mo2 C14 C19 -12.6(8)
Te1 Mo2 C14 C19 62.4(6)
Te2 Mo2 C14 C19 -13.3(6)
C13 C14 C15 C11 0.4(6)
C19 C14 C15 C11 172.7(6)
Mo2 C14 C15 C11 -62.8(4)
C13 C14 C15 C20 -173.5(6)
C19 C14 C15 C20 -1.1(10)
Mo2 C14 C15 C20 123.3(6)
C13 C14 C15 Mo2 63.2(4)
C19 C14 C15 Mo2 -124.5(6)
C12 C11 C15 C14 -0.3(6)
C16 C11 C15 C14 -174.2(5)
Mo2 C11 C15 C14 63.2(4)
C12 C11 C15 C20 173.6(5)
C16 C11 C15 C20 -0.3(9)
Mo2 C11 C15 C20 -122.9(6)
C12 C11 C15 Mo2 -63.5(4)
C16 C11 C15 Mo2 122.6(6)
B2 Mo2 C15 C14 -144.1(4)
B3 Mo2 C15 C14 -81.0(6)
C12 Mo2 C15 C14 -79.3(4)
C13 Mo2 C15 C14 -37.6(3)
C11 Mo2 C15 C14 -117.3(5)
B4 Mo2 C15 C14 -2.6(6)
B1 Mo2 C15 C14 172.8(4)
Mo1 Mo2 C15 C14 133.2(3)
Te1 Mo2 C15 C14 128.4(3)
Te2 Mo2 C15 C14 52.2(3)
B2 Mo2 C15 C11 -26.8(5)
B3 Mo2 C15 C11 36.3(6)
C12 Mo2 C15 C11 38.0(3)
C13 Mo2 C15 C11 79.6(4)
C14 Mo2 C15 C11 117.3(5)
B4 Mo2 C15 C11 114.7(5)
B1 Mo2 C15 C11 -69.9(4)
Mo1 Mo2 C15 C11 -109.5(4)
Te1 Mo2 C15 C11 -114.3(3)
Te2 Mo2 C15 C11 169.5(3)
B2 Mo2 C15 C20 94.1(6)
B3 Mo2 C15 C20 157.2(6)
C12 Mo2 C15 C20 159.0(6)
C13 Mo2 C15 C20 -159.4(6)
C11 Mo2 C15 C20 120.9(7)
C14 Mo2 C15 C20 -121.8(7)
B4 Mo2 C15 C20 -124.3(6)
B1 Mo2 C15 C20 51.0(6)
Mo1 Mo2 C15 C20 11.5(8)
Te1 Mo2 C15 C20 6.7(5)
Te2 Mo2 C15 C20 -69.6(5)
